data_2010288
loop_
_publ_author_name
'Blake, Alexander J.'
'Gould, Robert O.'
'Irving, Iain'
'McNab, Hamish'
'Morrow, Mark'

_publ_section_title
;
 Two <i>N</i>-aminoazolylmethylene derivatives of Meldrum's acid
;
_journal_issue 12
_journal_name_full 'Acta Crystallographica Section C'
_journal_page_first 1935
_journal_page_last 1938
_journal_paper_doi 10.1107/S0108270194007213
_journal_volume 50
_journal_year 1994
_chemical_formula_moiety 'C11 H12 N2 O4'
_chemical_formula_sum 'C11 H12 N2 O4'
_chemical_formula_weight 236.23
_chemical_name_common '5-(1-aminopyrrolylmethylene)-Meldrum's acid'
_chemical_name_systematic
;
 5-(1-aminopyrrolylmethylene)-2,2-dimethyl-1,3-dioxane-4,6-dione
;
_space_group_IT_number 14
_symmetry_cell_setting monoclinic
_symmetry_space_group_name_Hall '-P 2ybc'
_symmetry_space_group_name_H-M 'P 1 21/c 1'
_audit_creation_method SHELXL
_cell_angle_alpha 90.00
_cell_angle_beta 94.31(6)
_cell_angle_gamma 90.00
_cell_formula_units_Z 8
_cell_length_a 16.7900(11)
_cell_length_b 12.6423(8)
_cell_length_c 11.1014(6)
_cell_measurement_reflns_used 30
_cell_measurement_temperature 293(2)
_cell_measurement_theta_max 18
_cell_measurement_theta_min 17
_cell_volume 2349.8(3)
_computing_cell_refinement 'DIF4 (Stoe & Cie, 1988a)'
_computing_data_collection 'DIF4 (Stoe & Cie, 1988a)'
_computing_data_reduction 'REDU4 (Stoe & Cie, 1988b)'
_computing_molecular_graphics 'SHELXTL/PC (Sheldrick, 1992)'
_computing_structure_refinement 'SHELXL93 (Sheldrick, 1994)'
_computing_structure_solution 'SHELXS86 (Sheldrick, 1990)'
_diffrn_ambient_temperature 295(2)
_diffrn_measurement_device 'Stoe Stadi-4'
_diffrn_measurement_method '\w-2\q scans'
_diffrn_radiation_monochromator graphite
_diffrn_radiation_source 'fine-focus sealed tube'
_diffrn_radiation_type CuK\a
_diffrn_radiation_wavelength 1.54184
_diffrn_reflns_av_sigmaI/netI 0.0368
_diffrn_reflns_limit_h_max 14
_diffrn_reflns_limit_h_min 0
_diffrn_reflns_limit_k_max 12
_diffrn_reflns_limit_k_min 0
_diffrn_reflns_limit_l_max 12
_diffrn_reflns_limit_l_min -12
_diffrn_reflns_number 3088
_diffrn_reflns_theta_max 59.33
_diffrn_reflns_theta_min 2.64
_diffrn_standards_decay_% <1
_diffrn_standards_interval_time 120
_diffrn_standards_number 3
_exptl_absorpt_coefficient_mu 0.871
_exptl_absorpt_correction_type none
_exptl_crystal_colour Yellow
_exptl_crystal_density_diffrn 1.335
_exptl_crystal_description Needle
_exptl_crystal_F_000 992
_exptl_crystal_size_max 0.62
_exptl_crystal_size_mid 0.10
_exptl_crystal_size_min 0.08
_refine_diff_density_max 0.672
_refine_diff_density_min -0.274
_refine_ls_extinction_coef 0.0013(2)
_refine_ls_extinction_method 'SHELXL93 (Sheldrick, 1994)'
_refine_ls_goodness_of_fit_all 1.079
_refine_ls_goodness_of_fit_obs 1.192
_refine_ls_hydrogen_treatment ' H atoms placed in calculated positions except for  H8 and H8''
_refine_ls_matrix_type full
_refine_ls_number_parameters 315
_refine_ls_number_reflns 3087
_refine_ls_number_restraints 0
_refine_ls_restrained_S_all 1.087
_refine_ls_restrained_S_obs 1.192
_refine_ls_R_factor_all 0.1088
_refine_ls_R_factor_obs 0.0563
_refine_ls_shift/esd_max -0.086
_refine_ls_shift/esd_mean 0.012
_refine_ls_structure_factor_coef Fsqd
_refine_ls_weighting_scheme
; calc w = 1/[\s^2^(F~o~^2^) + (0.0717P)^2^ + 1.7512P]
where P = (F~o~^2^ + 2F~c~^2^)/3
;
_refine_ls_wR_factor_all 0.1761
_refine_ls_wR_factor_obs 0.1475
_reflns_number_observed 1915
_reflns_number_total 3088
_reflns_observed_criterion >2sigma(I)
_cod_data_source_file ha1120.cif
_cod_data_source_block morrow
_cod_depositor_comments
;
The following automatic conversions were performed:
'_symmetry_cell_setting' value 'Monoclinic' changed to 'monoclinic'
according to '/home/saulius/struct/CIF-dictionaries/cif_core.dic'
dictionary named 'cif_core.dic' version 2.4.1 from 2010-06-29.

Automatic conversion script
Id: cif_fix_enum 1527 2010-12-29 10:47:43Z saulius 

The following automatic conversions were performed:

'_symmetry_cell_setting' value 'Monoclinic' changed to 'monoclinic'
according to /home/saulius/struct/CIF-dictionaries/cif_core.dic
dictionary named 'cif_core.dic' version 2.4.1 from 2010-06-29.

Automatic conversion script
Id: cif_fix_values 1715 2011-07-08 13:25:40Z adriana 
;
_cod_original_cell_volume 2349.8(2)
_cod_original_sg_symbol_H-M 'P 21/c'
_cod_database_code 2010288

loop_
_symmetry_equiv_pos_as_xyz
'x, y, z'
'x, -y+1/2, z+1/2'
'-x, -y, -z'
'-x, y-1/2, -z-1/2'

loop_
_atom_site_aniso_label
_atom_site_aniso_U_11
_atom_site_aniso_U_22
_atom_site_aniso_U_33
_atom_site_aniso_U_12
_atom_site_aniso_U_13
_atom_site_aniso_U_23
O1 0.051(2) 0.088(2) 0.063(2) 0.0002(15) -0.0015(14) 0.015(2)
C2 0.050(2) 0.066(3) 0.059(3) 0.004(2) 0.009(2) 0.008(2)
C2A 0.080(3) 0.068(3) 0.057(3) 0.007(2) 0.010(2) -0.001(2)
C2B 0.074(3) 0.089(3) 0.081(3) -0.015(3) 0.023(2) 0.010(3)
O3 0.063(2) 0.051(2) 0.067(2) 0.0027(14) 0.0127(14) -0.0006(14)
C4 0.051(2) 0.062(3) 0.062(3) -0.007(2) 0.011(2) -0.017(2)
O4 0.056(2) 0.084(2) 0.098(2) 0.010(2) 0.015(2) -0.021(2)
C5 0.067(3) 0.060(3) 0.049(2) -0.011(2) 0.018(2) -0.001(2)
C6 0.066(3) 0.073(3) 0.053(3) -0.003(2) 0.003(2) 0.004(2)
O6 0.101(3) 0.120(3) 0.074(2) 0.011(2) -0.010(2) 0.037(2)
C7 0.060(3) 0.115(4) 0.080(3) 0.008(3) 0.001(2) -0.043(3)
N8 0.088(3) 0.084(3) 0.085(3) 0.007(3) -0.004(2) 0.004(3)
N9 0.096(3) 0.088(3) 0.084(3) -0.036(3) 0.022(2) 0.019(3)
C10 0.136(5) 0.138(6) 0.069(4) -0.058(4) 0.034(3) 0.006(4)
C11 0.076(4) 0.164(7) 0.100(5) -0.036(4) -0.007(3) 0.068(5)
C12 0.088(4) 0.089(5) 0.179(8) -0.011(4) -0.002(5) 0.066(5)
C13 0.071(3) 0.082(4) 0.122(5) 0.004(3) 0.009(3) 0.023(4)
O1' 0.0419(14) 0.061(2) 0.083(2) 0.0004(14) 0.0071(13) -0.001(2)
C2' 0.047(2) 0.055(3) 0.080(3) 0.002(2) -0.004(2) 0.008(2)
C2A' 0.085(3) 0.093(4) 0.086(4) -0.003(3) -0.012(3) 0.028(3)
C2B' 0.071(3) 0.074(3) 0.126(5) 0.022(3) 0.001(3) -0.011(3)
O3' 0.049(2) 0.053(2) 0.073(2) 0.0043(13) -0.0013(13) -0.0075(14)
C4' 0.045(2) 0.057(3) 0.045(2) -0.001(2) 0.004(2) 0.004(2)
O4' 0.044(2) 0.070(2) 0.071(2) -0.0041(13) -0.0011(13) -0.0091(15)
C5' 0.041(2) 0.051(2) 0.051(2) 0.002(2) 0.006(2) -0.003(2)
C6' 0.051(2) 0.054(3) 0.066(3) -0.002(2) 0.006(2) -0.002(2)
O6' 0.053(2) 0.065(2) 0.120(3) -0.014(2) 0.010(2) -0.017(2)
C7' 0.050(2) 0.056(2) 0.051(2) -0.007(2) 0.004(2) -0.002(2)
N8' 0.044(2) 0.061(2) 0.069(2) 0.001(2) 0.005(2) -0.013(2)
N9' 0.053(2) 0.068(2) 0.055(2) 0.016(2) 0.002(2) -0.011(2)
C10' 0.134(5) 0.124(5) 0.067(3) 0.075(4) -0.005(3) -0.012(3)
C11' 0.098(4) 0.109(4) 0.094(4) 0.053(3) -0.012(3) -0.012(4)
C12' 0.098(4) 0.129(5) 0.086(4) 0.050(4) 0.006(3) -0.036(4)
C13' 0.104(4) 0.116(4) 0.057(3) 0.042(4) 0.006(3) -0.003(3)

loop_
_atom_site_label
_atom_site_fract_x
_atom_site_fract_y
_atom_site_fract_z
_atom_site_U_iso_or_equiv
_atom_site_thermal_displace_type
_atom_site_calc_flag
_atom_site_refinement_flags
_atom_site_occupancy
_atom_site_disorder_group
_atom_site_type_symbol
O1 0.18522(15) 0.0447(2) 0.5331(3) 0.0675(8) Uani d . 1 . O
C2 0.2254(2) -0.0012(3) 0.6387(4) 0.0580(11) Uani d . 1 . C
C2A 0.2485(3) 0.0832(3) 0.7302(4) 0.0681(12) Uani d . 1 . C
H2A1 0.2754(3) 0.0514(3) 0.8005(4) 0.082 Uiso calc R 1 . H
H2A2 0.2014(3) 0.1190(3) 0.7525(4) 0.082 Uiso calc R 1 . H
H2A3 0.2835(3) 0.1331(3) 0.6959(4) 0.082 Uiso calc R 1 . H
C2B 0.1695(3) -0.0830(4) 0.6821(4) 0.0806(14) Uani d . 1 . C
H2B1 0.1936(3) -0.1165(4) 0.7533(4) 0.097 Uiso calc R 1 . H
H2B2 0.1585(3) -0.1351(4) 0.6202(4) 0.097 Uiso calc R 1 . H
H2B3 0.1205(3) -0.0496(4) 0.7006(4) 0.097 Uiso calc R 1 . H
O3 0.2956(2) -0.0570(2) 0.6080(2) 0.0599(8) Uani d . 1 . O
C4 0.3459(2) -0.0059(3) 0.5373(4) 0.0579(11) Uani d . 1 . C
O4 0.4138(2) -0.0372(2) 0.5355(3) 0.0789(9) Uani d . 1 . O
C5 0.3115(2) 0.0796(3) 0.4662(4) 0.0580(11) Uani d . 1 . C
C6 0.2273(3) 0.0994(4) 0.4559(4) 0.0641(11) Uani d . 1 . C
O6 0.1911(2) 0.1569(3) 0.3840(3) 0.0992(12) Uani d . 1 . O
C7 0.3560(3) 0.1510(4) 0.3970(4) 0.085(2) Uani d . 1 . C
H7 0.3279(3) 0.2035(4) 0.3531(4) 0.102 Uiso calc R 1 . H
N8 0.4296(3) 0.1475(3) 0.3916(4) 0.0862(12) Uani d . 1 . N
H8 0.465(3) 0.093(4) 0.451(4) 0.103 Uiso d . 1 . H
N9 0.4623(3) 0.2377(4) 0.3338(4) 0.0885(13) Uani d . 1 . N
C10 0.4982(4) 0.2322(6) 0.2286(5) 0.113(2) Uani d . 1 . C
H10 0.5065(4) 0.1714(6) 0.1840(5) 0.136 Uiso calc R 1 . H
C11 0.5191(4) 0.3296(7) 0.2016(6) 0.114(2) Uani d . 1 . C
H11 0.5457(4) 0.3494(7) 0.1347(6) 0.13(2) Uiso calc R 1 . H
C12 0.4950(4) 0.3964(5) 0.2889(8) 0.119(2) Uani d . 1 . C
H12 0.5031(4) 0.4691(5) 0.2915(8) 0.143 Uiso calc R 1 . H
C13 0.4575(3) 0.3396(5) 0.3705(6) 0.092(2) Uani d . 1 . C
H13 0.4336(3) 0.3649(5) 0.4376(6) 0.110 Uiso calc R 1 . H
O1' 0.31446(14) -0.0024(2) 0.0485(3) 0.0620(8) Uani d . 1 . O
C2' 0.2772(2) -0.1038(3) 0.0605(4) 0.0613(11) Uani d . 1 . C
C2A' 0.2680(3) -0.1273(4) 0.1912(4) 0.089(2) Uani d . 1 . C
H2A4 0.2431(3) -0.1951(4) 0.1984(4) 0.107 Uiso calc R 1 . H
H2A5 0.2354(3) -0.0738(4) 0.2242(4) 0.107 Uiso calc R 1 . H
H2A6 0.3196(3) -0.1279(4) 0.2348(4) 0.107 Uiso calc R 1 . H
C2B' 0.3273(3) -0.1815(4) -0.0026(5) 0.091(2) Uani d . 1 . C
H2B4 0.3049(3) -0.2510(4) 0.0027(5) 0.109 Uiso calc R 1 . H
H2B5 0.3807(3) -0.1813(4) 0.0350(5) 0.109 Uiso calc R 1 . H
H2B6 0.3285(3) -0.1618(4) -0.0860(5) 0.109 Uiso calc R 1 . H
O3' 0.20018(14) -0.1043(2) -0.0063(2) 0.0590(8) Uani d . 1 . O
C4' 0.1509(2) -0.0223(3) 0.0107(3) 0.0488(10) Uani d . 1 . C
O4' 0.07989(15) -0.0331(2) -0.0206(2) 0.0618(8) Uani d . 1 . O
C5' 0.1857(2) 0.0724(3) 0.0601(3) 0.0474(9) Uani d . 1 . C
C6' 0.2716(2) 0.0853(3) 0.0721(4) 0.0569(10) Uani d . 1 . C
O6' 0.3073(2) 0.1662(2) 0.0954(3) 0.0792(10) Uani d . 1 . O
C7' 0.1400(2) 0.1556(3) 0.0914(3) 0.0523(10) Uani d . 1 . C
H7' 0.1674(2) 0.2152(3) 0.1212(3) 0.063 Uiso calc R 1 . H
N8' 0.0614(2) 0.1613(3) 0.0842(3) 0.0580(9) Uani d . 1 . N
H8' 0.034(2) 0.104(3) 0.060(4) 0.070 Uiso d . 1 . H
N9' 0.0244(2) 0.2479(3) 0.1302(3) 0.0589(9) Uani d . 1 . N
C10' -0.0173(3) 0.3201(5) 0.0653(5) 0.109(2) Uani d . 1 . C
H10' -0.0268(3) 0.3202(5) -0.0184(5) 0.131 Uiso calc R 1 . H
C11' -0.0435(3) 0.3928(5) 0.1412(5) 0.101(2) Uani d . 1 . C
H11' -0.0749(3) 0.4515(5) 0.1200(5) 0.122 Uiso calc R 1 . H
C12' -0.0158(3) 0.3645(5) 0.2541(5) 0.104(2) Uani d . 1 . C
H12' -0.0246(3) 0.4011(5) 0.3245(5) 0.125 Uiso calc R 1 . H
C13' 0.0264(3) 0.2747(5) 0.2477(4) 0.092(2) Uani d . 1 . C
H13' 0.0521(3) 0.2381(5) 0.3121(4) 0.111 Uiso calc R 1 . H

loop_
_atom_type_symbol
_atom_type_description
_atom_type_scat_dispersion_real
_atom_type_scat_dispersion_imag
_atom_type_scat_source
C C 0.0181 0.0091 'International Tables Vol C Tables 4.2.6.8 and 6.1.1.4'
H H 0.0000 0.0000 'International Tables Vol C Tables 4.2.6.8 and 6.1.1.4'
N N 0.0311 0.0180 'International Tables Vol C Tables 4.2.6.8 and 6.1.1.4'
O O 0.0492 0.0322 'International Tables Vol C Tables 4.2.6.8 and 6.1.1.4'

loop_
_geom_angle_atom_site_label_1
_geom_angle_atom_site_label_2
_geom_angle_atom_site_label_3
_geom_angle
_geom_angle_publ_flag
C6 O1 C2 119.6(3) n
O1 C2 O3 110.5(3) n
O1 C2 C2B 106.0(3) n
O3 C2 C2B 106.4(3) n
O1 C2 C2A 110.3(3) n
O3 C2 C2A 109.5(3) n
C2B C2 C2A 114.1(4) n
C2 C2A H2A1 109.5(2) n
C2 C2A H2A2 109.5(2) n
H2A1 C2A H2A2 109.5 n
C2 C2A H2A3 109.5(2) n
H2A1 C2A H2A3 109.5 n
H2A2 C2A H2A3 109.5 n
C2 C2B H2B1 109.5(2) n
C2 C2B H2B2 109.5(2) n
H2B1 C2B H2B2 109.5 n
C2 C2B H2B3 109.5(2) n
H2B1 C2B H2B3 109.5 n
H2B2 C2B H2B3 109.5 n
C4 O3 C2 117.4(3) n
O4 C4 O3 118.9(4) y
O4 C4 C5 125.4(4) y
O3 C4 C5 115.7(3) y
C6 C5 C7 113.4(4) y
C6 C5 C4 122.1(4) y
C7 C5 C4 124.5(4) y
O6 C6 O1 117.9(4) y
O6 C6 C5 127.1(4) y
O1 C6 C5 115.0(4) y
N8 C7 C5 124.3(5) y
N8 C7 H7 117.9(4) n
C5 C7 H7 117.9(3) n
C7 N8 N9 114.0(5) y
C7 N8 H8 120.(3) y
N9 N8 H8 124.(3) y
C13 N9 C10 110.4(5) y
C13 N9 N8 125.9(5) y
C10 N9 N8 123.6(5) y
C11 C10 N9 106.9(6) y
C11 C10 H10 126.6(5) n
N9 C10 H10 126.6(4) n
C10 C11 C12 108.4(6) y
C10 C11 H11 125.8(5) n
C12 C11 H11 125.8(4) n
C13 C12 C11 109.0(6) y
C13 C12 H12 125.5(5) n
C11 C12 H12 125.5(4) n
C12 C13 N9 105.2(6) y
C12 C13 H13 127.4(5) n
N9 C13 H13 127.4(3) n
C6' O1' C2' 118.0(3) n
O1' C2' O3' 109.7(3) n
O1' C2' C2B' 106.1(3) n
O3' C2' C2B' 105.7(4) n
O1' C2' C2A' 110.0(4) n
O3' C2' C2A' 110.0(3) n
C2B' C2' C2A' 115.1(4) n
C2' C2A' H2A4 109.5(3) n
C2' C2A' H2A5 109.5(3) n
H2A4 C2A' H2A5 109.5 n
C2' C2A' H2A6 109.5(2) n
H2A4 C2A' H2A6 109.5 n
H2A5 C2A' H2A6 109.5 n
C2' C2B' H2B4 109.5(3) n
C2' C2B' H2B5 109.5(3) n
H2B4 C2B' H2B5 109.5 n
C2' C2B' H2B6 109.5(3) n
H2B4 C2B' H2B6 109.5 n
H2B5 C2B' H2B6 109.5 n
C4' O3' C2' 117.4(3) n
O4' C4' O3' 118.0(3) y
O4' C4' C5' 124.4(4) y
O3' C4' C5' 117.5(3) y
C7' C5' C4' 121.6(3) y
C7' C5' C6' 117.7(4) y
C4' C5' C6' 120.6(3) y
O6' C6' O1' 118.2(3) y
O6' C6' C5' 126.4(4) y
O1' C6' C5' 115.4(3) y
N8' C7' C5' 127.4(4) y
N8' C7' H7' 116.3(2) n
C5' C7' H7' 116.3(2) n
C7' N8' N9' 120.0(3) y
C7' N8' H8' 118.(3) y
N9' N8' H8' 121.(3) y
C10' N9' C13' 109.1(4) y
C10' N9' N8' 125.4(4) y
C13' N9' N8' 125.5(4) y
N9' C10' C11' 108.3(5) y
N9' C10' H10' 125.9(3) n
C11' C10' H10' 125.9(3) n
C10' C11' C12' 107.1(5) y
C10' C11' H11' 126.4(3) n
C12' C11' H11' 126.4(3) n
C13' C12' C11' 108.7(5) y
C13' C12' H12' 125.6(3) n
C11' C12' H12' 125.6(3) n
C12' C13' N9' 106.8(4) y
C12' C13' H13' 126.6(3) n
N9' C13' H13' 126.6(3) n

loop_
_geom_bond_atom_site_label_1
_geom_bond_atom_site_label_2
_geom_bond_site_symmetry_2
_geom_bond_distance
_geom_bond_publ_flag
O1 C6 . 1.343(5) y
O1 C2 . 1.430(5) y
C2 O3 . 1.436(4) y
C2 C2B . 1.500(5) y
C2 C2A . 1.504(6) y
C2A H2A1 . 0.96 n
C2A H2A2 . 0.96 n
C2A H2A3 . 0.96 n
C2B H2B1 . 0.96 n
C2B H2B2 . 0.96 n
C2B H2B3 . 0.96 n
O3 C4 . 1.360(5) y
C4 O4 . 1.208(5) y
C4 C5 . 1.434(6) y
C5 C6 . 1.432(6) y
C5 C7 . 1.432(6) y
C6 O6 . 1.209(5) y
C7 N8 . 1.242(5) y
C7 H7 . 0.93 n
N8 N9 . 1.438(5) y
N8 H8 . 1.10(5) y
N9 C13 . 1.355(6) y
N9 C10 . 1.355(6) y
C10 C11 . 1.321(8) y
C10 H10 . 0.93 n
C11 C12 . 1.370(9) y
C11 H11 . 0.93 n
C12 C13 . 1.348(8) y
C12 H12 . 0.93 n
C13 H13 . 0.93 n
O1' C6' . 1.359(5) y
O1' C2' . 1.436(5) y
C2' O3' . 1.442(4) y
C2' C2B' . 1.500(6) y
C2' C2A' . 1.501(6) y
C2A' H2A4 . 0.96 n
C2A' H2A5 . 0.96 n
C2A' H2A6 . 0.96 n
C2B' H2B4 . 0.96 n
C2B' H2B5 . 0.96 n
C2B' H2B6 . 0.96 n
O3' C4' . 1.349(4) y
C4' O4' . 1.224(4) y
C4' C5' . 1.424(5) y
C5' C7' . 1.363(5) y
C5' C6' . 1.446(5) y
C6' O6' . 1.204(4) y
C7' N8' . 1.318(5) y
C7' H7' . 0.93 n
N8' N9' . 1.375(4) y
N8' H8' . 0.90(4) y
N9' C10' . 1.330(6) y
N9' C13' . 1.345(5) y
C10' C11' . 1.343(7) y
C10' H10' . 0.93 n
C11' C12' . 1.352(7) y
C11' H11' . 0.93 n
C12' C13' . 1.344(7) y
C12' H12' . 0.93 n
C13' H13' . 0.93 n

loop_
_geom_torsion_atom_site_label_1
_geom_torsion_atom_site_label_2
_geom_torsion_atom_site_label_3
_geom_torsion_atom_site_label_4
_geom_torsion
_geom_torsion_publ_flag
C6 O1 C2 O3 -47.4(5) n
C6 O1 C2 C2B -162.3(4) n
C6 O1 C2 C2A 73.8(4) n
O1 C2 O3 C4 48.4(4) n
C2B C2 O3 C4 163.0(3) n
C2A C2 O3 C4 -73.3(4) n
C2 O3 C4 O4 160.9(3) n
C2 O3 C4 C5 -21.7(5) n
O4 C4 C5 C6 168.0(4) n
O3 C4 C5 C6 -9.3(6) n
O4 C4 C5 C7 -10.4(7) n
O3 C4 C5 C7 172.4(4) n
C2 O1 C6 O6 -163.4(4) n
C2 O1 C6 C5 18.6(5) n
C7 C5 C6 O6 11.8(7) n
C4 C5 C6 O6 -166.7(4) n
C7 C5 C6 O1 -170.4(4) n
C4 C5 C6 O1 11.1(6) n
C6 C5 C7 N8 -179.1(4) y
C4 C5 C7 N8 -0.7(7) y
C5 C7 N8 N9 -169.8(4) y
C7 N8 N9 C10 -115.4(6) y
C7 N8 N9 C13 60.1(7) y
C13 N9 C10 C11 2.6(7) n
N8 N9 C10 C11 178.7(5) n
N9 C10 C11 C12 -1.0(8) n
C10 C11 C12 C13 -0.8(8) n
C11 C12 C13 N9 2.4(7) n
C10 N9 C13 C12 -3.1(6) n
N8 N9 C13 C12 -179.0(5) n
C6' O1' C2' O3' 51.0(5) n
C6' O1' C2' C2B' 164.7(4) n
C6' O1' C2' C2A' -70.2(4) n
O1' C2' O3' C4' -48.7(4) n
C2B' C2' O3' C4' -162.7(3) n
C2A' C2' O3' C4' 72.5(4) n
C2' O3' C4' O4' -162.5(3) n
C2' O3' C4' C5' 19.8(5) n
O4' C4' C5' C7' 8.9(6) n
O3' C4' C5' C7' -173.5(3) n
O4' C4' C5' C6' -167.6(4) n
O3' C4' C5' C6' 10.0(5) n
C2' O1' C6' O6' 159.7(4) n
C2' O1' C6' C5' -23.5(5) n
C7' C5' C6' O6' -8.2(6) n
C4' C5' C6' O6' 168.3(4) n
C7' C5' C6' O1' 175.2(3) n
C4' C5' C6' O1' -8.2(5) n
C6' C5' C7' N8' 178.0(4) y
C4' C5' C7' N8' 1.5(6) y
C5' C7' N8' N9' 173.9(4) y
C7' N8' N9' C10' 112.1(5) y
C7' N8' N9' C13' -66.0(6) y
C13' N9' C10' C11' -1.1(7) n
N8' N9' C10' C11' -179.4(4) n
N9' C10' C11' C12' 1.0(7) n
C10' C11' C12' C13' -0.6(8) n
C11' C12' C13' N9' -0.1(7) n
C10' N9' C13' C12' 0.7(6) n
N8' N9' C13' C12' 179.0(4) n

loop_
_cod_related_entry_id
_cod_related_entry_database
_cod_related_entry_code
1 ChemSpider 30652270
